data_7135900
loop_
_publ_author_name
'Sch&#xfc;tz, Vivien'
'Kroth, Jonas'
'Handrup, Kathrin'
'Klopf, Jonas'
'Friedrich, Alexandra'
'Helten, Holger'

_publ_section_title
;
 Incorporation of ferrocene moieties into the backbone of BCN hybrid
 polymers <i>via</i> 1,3-linkage.
;
_journal_issue 35
_journal_name_full 'Chemical communications (Cambridge, England)'
_journal_page_first 8964
_journal_page_last 8968
_journal_paper_doi 10.1039/d6cc01471b
_journal_volume 62
_journal_year 2026
_chemical_absolute_configuration unk
_chemical_formula_moiety 'C30 H35 B Br Fe N'
_chemical_formula_sum 'C30 H35 B Br Fe N'
_chemical_formula_weight 556.16
_space_group_crystal_system orthorhombic
_space_group_IT_number 33
_space_group_name_Hall 'P 2c -2n'
_space_group_name_H-M_alt 'P n a 21'
_atom_sites_solution_hydrogens geom
_atom_sites_solution_primary dual
_atom_sites_solution_secondary difmap
_audit_creation_date 2025-03-31
_audit_creation_method 'CIF-fill 1.5p (K.Radacki, 2005-25)'
_audit_update_record
;
2026-01-29 deposited with the CCDC.	2026-04-10 downloaded from the CCDC.
;
_cell_angle_alpha 90
_cell_angle_beta 90
_cell_angle_gamma 90
_cell_formula_units_Z 4
_cell_length_a 23.367(5)
_cell_length_b 13.094(3)
_cell_length_c 8.694(3)
_cell_measurement_reflns_used 9860
_cell_measurement_temperature 100(2)
_cell_measurement_theta_max 25.38
_cell_measurement_theta_min 2.34
_cell_volume 2660.1(12)
_computing_cell_refinement 'Saint+ ver. 8.40B (Bruker AXS)'
_computing_data_collection 'BIS 6.2.14 / APEX4 ver. 2021.10 (Bruker AXS)'
_computing_data_reduction 'Saint+ ver. 8.40B (Bruker AXS)'
_computing_molecular_graphics 'ShelXLe (Huebschle et all, 2011)'
_computing_publication_material 'SHELXL-2019/1 (Sheldrick, 2019)'
_computing_structure_refinement 'SHELXL-2019/1 (Sheldrick, 2019)'
_computing_structure_solution 'SHELXT 2018/2 (Sheldrick, 2018)''
_diffrn_ambient_environment N~2~
_diffrn_ambient_temperature 100(2)
_diffrn_detector CPA
_diffrn_detector_area_resol_mean 7.5
_diffrn_detector_type 'Photon II'
_diffrn_measured_fraction_theta_full 0.999
_diffrn_measured_fraction_theta_max 0.996
_diffrn_measurement_device 'four-circle diffractometer'
_diffrn_measurement_device_type 'Bruker D8-Quest'
_diffrn_measurement_method '\f and \w scans'
_diffrn_orient_matrix_type
;
 Sparks R.A., Computational Crystallography p1-18 (Clarendon Press, 1982)
;
_diffrn_orient_matrix_UB_11 0.0611440
_diffrn_orient_matrix_UB_12 -0.0490720
_diffrn_orient_matrix_UB_13 -0.0236157
_diffrn_orient_matrix_UB_21 -0.0875541
_diffrn_orient_matrix_UB_22 -0.0058597
_diffrn_orient_matrix_UB_23 -0.0275585
_diffrn_orient_matrix_UB_31 0.0427237
_diffrn_orient_matrix_UB_32 0.0582211
_diffrn_orient_matrix_UB_33 -0.0226783
_diffrn_radiation_monochromator 'multi-layer mirror'
_diffrn_radiation_probe x-ray
_diffrn_radiation_type MoK\a
_diffrn_radiation_wavelength 0.71073
_diffrn_radiation_xray_symbol K-L~2,3~
_diffrn_reflns_av_R_equivalents 0.0752
_diffrn_reflns_av_unetI/netI 0.0333
_diffrn_reflns_Laue_measured_fraction_full 0.999
_diffrn_reflns_Laue_measured_fraction_max 0.996
_diffrn_reflns_limit_h_max 28
_diffrn_reflns_limit_h_min -28
_diffrn_reflns_limit_k_max 16
_diffrn_reflns_limit_k_min -16
_diffrn_reflns_limit_l_max 10
_diffrn_reflns_limit_l_min -10
_diffrn_reflns_number 57249
_diffrn_reflns_point_group_measured_fraction_full 0.999
_diffrn_reflns_point_group_measured_fraction_max 0.994
_diffrn_reflns_theta_full 26.000
_diffrn_reflns_theta_max 26.120
_diffrn_reflns_theta_min 2.336
_diffrn_source 'micro-focus sealed X-ray tube'
_diffrn_source_type 'Incoatec ImS 2.0'
_diffrn_standards_number 0
_exptl_absorpt_coefficient_mu 2.088
_exptl_absorpt_correction_T_max 0.7453
_exptl_absorpt_correction_T_min 0.4958
_exptl_absorpt_correction_type multi-scan
_exptl_absorpt_process_details 'SADABS 2016/2 (Bruker AXS)'
_exptl_crystal_colour orange
_exptl_crystal_density_diffrn 1.389
_exptl_crystal_description plate
_exptl_crystal_F_000 1152
_exptl_crystal_preparation
;
 Crystals were grown at 25 \%C from saturated solution in hexane. For data 
 collection the crystal was immersed in a film of perfluoropolyether oil, 
 mounted on a polyimide loop and transferred to stream of cold nitrogen 
 (Oxford Cryostream 800).
;
_exptl_crystal_size_max 0.485
_exptl_crystal_size_mid 0.429
_exptl_crystal_size_min 0.220
_refine_diff_density_max 0.899
_refine_diff_density_min -0.753
_refine_diff_density_rms 0.085
_refine_ls_abs_structure_details 'Refined as an inversion twin.'
_refine_ls_abs_structure_Flack 0.44(2)
_refine_ls_extinction_method none
_refine_ls_goodness_of_fit_ref 1.110
_refine_ls_hydrogen_treatment constr
_refine_ls_matrix_type full
_refine_ls_number_parameters 316
_refine_ls_number_reflns 5263
_refine_ls_number_restraints 1
_refine_ls_restrained_S_all 1.110
_refine_ls_R_factor_all 0.0545
_refine_ls_R_factor_gt 0.0480
_refine_ls_shift/su_max 0.001
_refine_ls_shift/su_mean 0.000
_refine_ls_structure_factor_coef Fsqd
_refine_ls_weighting_details
;
 w=1/[\s^2^(Fo^2^)+(0.0180P)^2^+8.9311P] where P=(Fo^2^+2Fc^2^)/3
;
_refine_ls_weighting_scheme calc
_refine_ls_wR_factor_gt 0.1007
_refine_ls_wR_factor_ref 0.1033
_reflns_Friedel_coverage 0.865
_reflns_Friedel_fraction_full 0.998
_reflns_Friedel_fraction_max 0.991
_reflns_number_gt 4825
_reflns_number_total 5263
_reflns_threshold_expression 'I > 2\s(I)'
_cod_data_source_file d6cc01471b6.cif
_cod_data_source_block testa_a
_cod_original_cell_volume 2660.2(12)
_cod_database_code 7135900
_shelx_shelxl_version_number 2019/1
_shelx_space_group_comment
;
 The symmetry employed for this shelxl refinement is uniquely defined by the 
 following loop, which should always be used as a source of symmetry 
 information in preference to the above space-group names. They are only 
 intended as comments.
;
_exptl_absorpt_special_details
;
 Incident beam scaling, empirical absorption correction using spherical 
 harmonics, and outlier rejection was employed as implemented in SADABS. 
 Additional spherical absorption correction with mu*r value set to 0.2 was 
 applied.
;
_shelx_estimated_absorpt_t_min 0.431
_shelx_estimated_absorpt_t_max 0.657

loop_
_space_group_symop_operation_xyz
'x, y, z'
'-x, -y, z+1/2'
'x+1/2, -y+1/2, z'
'-x+1/2, y+1/2, z+1/2'

loop_
_atom_site_label
_atom_site_type_symbol
_atom_site_fract_x
_atom_site_fract_y
_atom_site_fract_z
_atom_site_U_iso_or_equiv
_atom_site_adp_type
_atom_site_occupancy
_atom_site_site_symmetry_order
_atom_site_calc_flag
_atom_site_refinement_flags_posn
_atom_site_refinement_flags_adp
_atom_site_refinement_flags_occupancy
_atom_site_disorder_assembly
_atom_site_disorder_group
C1_1 C 0.1628(4) 0.6122(7) 0.4376(13) 0.038(2) Uani 1 1 d . . . . .
C2_1 C 0.1659(4) 0.6092(7) 0.2759(12) 0.035(2) Uani 1 1 d . . . . .
C3_1 C 0.1222(4) 0.6732(7) 0.2084(10) 0.032(2) Uani 1 1 d . . . . .
C4_1 C 0.0900(3) 0.7119(5) 0.3348(10) 0.032(2) Uani 1 1 d . . . . .
C5_1 C 0.1139(4) 0.6745(7) 0.4750(12) 0.039(2) Uani 1 1 d . . . . .
C6_1 C 0.1973(6) 0.5481(9) 0.5454(14) 0.054(3) Uani 1 1 d . . . . .
H6A_1 H 0.185529 0.562249 0.651524 0.081 Uiso 1 1 calc R U . . .
H6B_1 H 0.237976 0.564295 0.533189 0.081 Uiso 1 1 calc R U . . .
H6C_1 H 0.190948 0.475744 0.522315 0.081 Uiso 1 1 calc R U . . .
C7_1 C 0.2068(5) 0.5497(9) 0.1804(17) 0.061(4) Uani 1 1 d . . . . .
H7A_1 H 0.187846 0.488198 0.141270 0.091 Uiso 1 1 calc R U . . .
H7B_1 H 0.239852 0.530018 0.243144 0.091 Uiso 1 1 calc R U . . .
H7C_1 H 0.219710 0.591668 0.093713 0.091 Uiso 1 1 calc R U . . .
C8_1 C 0.1120(5) 0.6912(9) 0.0428(12) 0.056(3) Uani 1 1 d . . . . .
H8A_1 H 0.148672 0.700945 -0.009733 0.084 Uiso 1 1 calc R U . . .
H8B_1 H 0.088344 0.752474 0.029885 0.084 Uiso 1 1 calc R U . . .
H8C_1 H 0.092114 0.632238 -0.001508 0.084 Uiso 1 1 calc R U . . .
C9_1 C 0.0377(3) 0.7797(6) 0.3188(14) 0.057(3) Uani 1 1 d . . . . .
H9A_1 H 0.047081 0.838773 0.254359 0.086 Uiso 1 1 calc R U . . .
H9B_1 H 0.025594 0.803270 0.420756 0.086 Uiso 1 1 calc R U . . .
H9C_1 H 0.006543 0.740888 0.270980 0.086 Uiso 1 1 calc R U . . .
C10_1 C 0.0925(5) 0.6911(9) 0.6322(12) 0.060(3) Uani 1 1 d . . . . .
H10A_1 H 0.073508 0.629052 0.668850 0.090 Uiso 1 1 calc R U . . .
H10B_1 H 0.065219 0.747900 0.632188 0.090 Uiso 1 1 calc R U . . .
H10C_1 H 0.124697 0.707526 0.700233 0.090 Uiso 1 1 calc R U . . .
C1_2 C 0.2525(3) 0.8165(5) 0.4060(11) 0.034(2) Uani 1 1 d . . . . .
C2_2 C 0.2384(4) 0.8316(7) 0.2476(11) 0.037(2) Uani 1 1 d . . . . .
H2_2 H 0.259295 0.805293 0.162537 0.045 Uiso 1 1 calc R U . . .
C3_2 C 0.1891(5) 0.8912(7) 0.2381(12) 0.045(3) Uani 1 1 d . . . . .
H3_2 H 0.170947 0.913495 0.146301 0.054 Uiso 1 1 calc R U . . .
C4_2 C 0.1705(3) 0.9128(5) 0.3931(11) 0.030(2) Uani 1 1 d . . . . .
H4_2 H 0.138019 0.951804 0.422064 0.036 Uiso 1 1 calc R U . . .
C5_2 C 0.2088(4) 0.8662(7) 0.4911(12) 0.042(2) Uani 1 1 d . . . . .
H5_2 H 0.206293 0.867149 0.600110 0.050 Uiso 1 1 calc R U . . .
Fe1_3 Fe 0.17280(3) 0.75812(6) 0.35643(15) 0.0264(2) Uani 1 1 d . . . . .
N1_3 N 0.3225(2) 0.6720(4) 0.3729(12) 0.0312(12) Uani 1 1 d . . . . .
H1_3 H 0.298813 0.659829 0.296491 0.037 Uiso 1 1 calc R U . . .
B1_3 B 0.3063(4) 0.7552(6) 0.4593(11) 0.033(2) Uani 1 1 d . . . . .
C1_4 C 0.3450(3) 0.7930(5) 0.5999(10) 0.0307(18) Uani 1 1 d . . . . .
C2_4 C 0.3346(3) 0.7696(5) 0.7538(10) 0.0311(17) Uani 1 1 d . . . . .
C3_4 C 0.3694(3) 0.8102(4) 0.8753(13) 0.0288(13) Uani 1 1 d . . . . .
H3_4 H 0.362012 0.793328 0.979719 0.035 Uiso 1 1 calc R U . . .
C4_4 C 0.4147(3) 0.8752(5) 0.8359(11) 0.036(2) Uani 1 1 d . . . . .
C5_4 C 0.4252(3) 0.8971(6) 0.6827(11) 0.038(2) Uani 1 1 d . . . . .
H5_4 H 0.456779 0.939795 0.658110 0.045 Uiso 1 1 calc R U . . .
C6_4 C 0.3912(3) 0.8590(6) 0.5610(11) 0.0353(18) Uani 1 1 d . . . . .
C7_4 C 0.2857(4) 0.6994(7) 0.8015(11) 0.045(2) Uani 1 1 d . . . . .
H7A_4 H 0.250736 0.719236 0.747014 0.067 Uiso 1 1 calc R U . . .
H7B_4 H 0.279516 0.705038 0.912670 0.067 Uiso 1 1 calc R U . . .
H7C_4 H 0.295463 0.628642 0.775537 0.067 Uiso 1 1 calc R U . . .
C8_4 C 0.4514(4) 0.9187(7) 0.9599(11) 0.047(2) Uani 1 1 d . . . . .
H8A_4 H 0.429483 0.922099 1.055927 0.070 Uiso 1 1 calc R U . . .
H8B_4 H 0.463716 0.987584 0.930669 0.070 Uiso 1 1 calc R U . . .
H8C_4 H 0.485016 0.875159 0.974639 0.070 Uiso 1 1 calc R U . . .
C9_4 C 0.4024(3) 0.8888(6) 0.3945(16) 0.054(3) Uani 1 1 d . . . . .
H9A_4 H 0.404532 0.827068 0.331013 0.080 Uiso 1 1 calc R U . . .
H9B_4 H 0.438650 0.926119 0.387740 0.080 Uiso 1 1 calc R U . . .
H9C_4 H 0.371175 0.932334 0.357625 0.080 Uiso 1 1 calc R U . . .
C1_5 C 0.3684(2) 0.6015(4) 0.3780(14) 0.0283(15) Uani 1 1 d . . . . .
C2_5 C 0.3847(4) 0.5534(9) 0.2396(13) 0.051(3) Uani 1 1 d . . . . .
H2_5 H 0.365823 0.569602 0.145969 0.062 Uiso 1 1 calc R U . . .
C3_5 C 0.4287(5) 0.4822(9) 0.2414(12) 0.051(3) Uani 1 1 d . . . . .
H3_5 H 0.439460 0.449317 0.148408 0.061 Uiso 1 1 calc R U . . .
Br1_5 Br 0.51809(3) 0.36378(5) 0.37477(11) 0.03095(17) Uani 1 1 d . . . . .
C4_5 C 0.4563(2) 0.4590(4) 0.3729(14) 0.0286(13) Uani 1 1 d . . . . .
C5_5 C 0.4418(4) 0.5070(8) 0.5082(11) 0.037(2) Uani 1 1 d . . . . .
H5_5 H 0.461251 0.491021 0.601006 0.044 Uiso 1 1 calc R U . . .
C6_5 C 0.3979(4) 0.5793(8) 0.5069(11) 0.040(2) Uani 1 1 d . . . . .
H6_5 H 0.388681 0.614002 0.599649 0.048 Uiso 1 1 calc R U . . .

loop_
_atom_site_aniso_label
_atom_site_aniso_U_11
_atom_site_aniso_U_22
_atom_site_aniso_U_33
_atom_site_aniso_U_23
_atom_site_aniso_U_13
_atom_site_aniso_U_12
C1_1 0.021(4) 0.020(5) 0.072(7) 0.012(4) -0.005(4) -0.006(4)
C2_1 0.029(5) 0.013(4) 0.062(7) -0.009(4) -0.005(4) 0.001(4)
C3_1 0.026(4) 0.020(4) 0.050(5) -0.002(4) -0.007(4) -0.009(3)
C4_1 0.018(3) 0.024(3) 0.056(6) 0.003(4) -0.004(3) -0.003(2)
C5_1 0.037(5) 0.024(5) 0.055(6) -0.006(4) 0.010(4) -0.007(4)
C6_1 0.075(8) 0.032(6) 0.053(6) 0.004(5) -0.015(6) -0.011(5)
C7_1 0.034(5) 0.026(6) 0.122(10) -0.042(6) 0.021(6) -0.009(4)
C8_1 0.063(7) 0.059(7) 0.045(6) -0.006(5) -0.020(5) -0.025(6)
C9_1 0.020(3) 0.035(4) 0.117(11) -0.002(5) 0.008(5) 0.005(3)
C10_1 0.085(9) 0.043(6) 0.053(6) 0.001(5) 0.022(6) 0.000(6)
C1_2 0.022(3) 0.015(3) 0.064(7) -0.001(4) -0.006(4) -0.003(3)
C2_2 0.036(5) 0.032(5) 0.044(5) -0.006(4) 0.011(4) -0.012(4)
C3_2 0.064(7) 0.023(5) 0.048(6) 0.011(4) -0.008(5) -0.016(5)
C4_2 0.026(3) 0.013(3) 0.050(6) -0.001(4) 0.006(4) 0.004(2)
C5_2 0.052(6) 0.028(5) 0.045(5) -0.010(4) -0.002(5) -0.018(4)
Fe1_3 0.0170(4) 0.0134(4) 0.0486(6) -0.0052(6) 0.0007(6) 0.0001(3)
N1_3 0.019(2) 0.021(2) 0.053(4) 0.002(4) -0.005(5) 0.0027(19)
B1_3 0.027(4) 0.020(4) 0.051(6) -0.007(4) 0.008(4) -0.005(3)
C1_4 0.020(3) 0.016(3) 0.056(5) -0.008(3) -0.002(3) 0.006(3)
C2_4 0.026(4) 0.021(4) 0.046(5) -0.007(3) 0.006(3) 0.001(3)
C3_4 0.029(3) 0.023(3) 0.035(4) 0.001(5) 0.000(5) 0.006(2)
C4_4 0.019(3) 0.024(3) 0.066(7) -0.008(4) -0.002(4) 0.004(3)
C5_4 0.019(4) 0.028(4) 0.065(6) 0.001(4) -0.004(4) -0.004(3)
C6_4 0.023(4) 0.024(4) 0.059(5) 0.003(4) 0.004(4) -0.003(3)
C7_4 0.045(5) 0.045(5) 0.045(5) -0.006(4) 0.006(4) -0.014(4)
C8_4 0.031(5) 0.047(5) 0.063(6) -0.014(5) -0.012(4) 0.005(4)
C9_4 0.029(4) 0.036(4) 0.097(9) -0.001(6) 0.009(6) -0.008(3)
C1_5 0.017(3) 0.018(3) 0.050(4) -0.010(5) 0.006(5) -0.002(2)
C2_5 0.041(5) 0.055(7) 0.057(6) -0.032(5) -0.021(5) 0.031(5)
C3_5 0.053(6) 0.055(7) 0.045(6) -0.021(5) -0.011(5) 0.037(6)
Br1_5 0.0267(3) 0.0296(3) 0.0366(3) 0.0007(5) 0.0021(5) 0.0111(2)
C4_5 0.020(3) 0.020(3) 0.046(4) 0.008(5) 0.005(5) 0.007(2)
C5_5 0.043(5) 0.039(5) 0.029(5) 0.004(4) 0.004(4) 0.016(4)
C6_5 0.045(5) 0.040(5) 0.034(5) -0.008(4) 0.014(4) 0.018(4)

loop_
_atom_type_symbol
_atom_type_description
_atom_type_scat_dispersion_real
_atom_type_scat_dispersion_imag
_atom_type_scat_source
C C 0.0033 0.0016 'International Tables Vol C Tables 4.2.6.8 and 6.1.1.4'
H H 0.0000 0.0000 'International Tables Vol C Tables 4.2.6.8 and 6.1.1.4'
B B 0.0013 0.0007 'International Tables Vol C Tables 4.2.6.8 and 6.1.1.4'
N N 0.0061 0.0033 'International Tables Vol C Tables 4.2.6.8 and 6.1.1.4'
Fe Fe 0.3463 0.8444 'International Tables Vol C Tables 4.2.6.8 and 6.1.1.4'
Br Br -0.2901 2.4595 'International Tables Vol C Tables 4.2.6.8 and 6.1.1.4'

loop_
_geom_angle_atom_site_label_1
_geom_angle_atom_site_label_2
_geom_angle_atom_site_label_3
_geom_angle
_geom_angle_site_symmetry_1
_geom_angle_site_symmetry_3
_geom_angle_publ_flag
C2_1 C1_1 C5_1 106.4(10) . . ?
C2_1 C1_1 C6_1 125.7(12) . . ?
C5_1 C1_1 C6_1 127.2(11) . . ?
C2_1 C1_1 Fe1_3 71.2(7) . . ?
C5_1 C1_1 Fe1_3 68.9(6) . . ?
C6_1 C1_1 Fe1_3 132.7(7) . . ?
C1_1 C2_1 C3_1 110.6(10) . . ?
C1_1 C2_1 C7_1 127.2(12) . . ?
C3_1 C2_1 C7_1 122.1(10) . . ?
C1_1 C2_1 Fe1_3 69.0(7) . . ?
C3_1 C2_1 Fe1_3 69.4(5) . . ?
C7_1 C2_1 Fe1_3 129.0(7) . . ?
C4_1 C3_1 C2_1 105.4(8) . . ?
C4_1 C3_1 C8_1 127.5(9) . . ?
C2_1 C3_1 C8_1 127.0(9) . . ?
C4_1 C3_1 Fe1_3 68.4(4) . . ?
C2_1 C3_1 Fe1_3 69.9(5) . . ?
C8_1 C3_1 Fe1_3 127.7(7) . . ?
C3_1 C4_1 C5_1 109.3(6) . . ?
C3_1 C4_1 C9_1 124.2(8) . . ?
C5_1 C4_1 C9_1 126.5(8) . . ?
C3_1 C4_1 Fe1_3 71.1(4) . . ?
C5_1 C4_1 Fe1_3 69.6(5) . . ?
C9_1 C4_1 Fe1_3 126.9(5) . . ?
C4_1 C5_1 C1_1 108.2(9) . . ?
C4_1 C5_1 C10_1 127.6(9) . . ?
C1_1 C5_1 C10_1 124.2(10) . . ?
C4_1 C5_1 Fe1_3 69.4(5) . . ?
C1_1 C5_1 Fe1_3 69.8(5) . . ?
C10_1 C5_1 Fe1_3 128.2(7) . . ?
C1_1 C6_1 H6A_1 109.5 . . ?
C1_1 C6_1 H6B_1 109.5 . . ?
H6A_1 C6_1 H6B_1 109.5 . . ?
C1_1 C6_1 H6C_1 109.5 . . ?
H6A_1 C6_1 H6C_1 109.5 . . ?
H6B_1 C6_1 H6C_1 109.5 . . ?
C2_1 C7_1 H7A_1 109.5 . . ?
C2_1 C7_1 H7B_1 109.5 . . ?
H7A_1 C7_1 H7B_1 109.5 . . ?
C2_1 C7_1 H7C_1 109.5 . . ?
H7A_1 C7_1 H7C_1 109.5 . . ?
H7B_1 C7_1 H7C_1 109.5 . . ?
C3_1 C8_1 H8A_1 109.5 . . ?
C3_1 C8_1 H8B_1 109.5 . . ?
H8A_1 C8_1 H8B_1 109.5 . . ?
C3_1 C8_1 H8C_1 109.5 . . ?
H8A_1 C8_1 H8C_1 109.5 . . ?
H8B_1 C8_1 H8C_1 109.5 . . ?
C4_1 C9_1 H9A_1 109.5 . . ?
C4_1 C9_1 H9B_1 109.5 . . ?
H9A_1 C9_1 H9B_1 109.5 . . ?
C4_1 C9_1 H9C_1 109.5 . . ?
H9A_1 C9_1 H9C_1 109.5 . . ?
H9B_1 C9_1 H9C_1 109.5 . . ?
C5_1 C10_1 H10A_1 109.5 . . ?
C5_1 C10_1 H10B_1 109.5 . . ?
H10A_1 C10_1 H10B_1 109.5 . . ?
C5_1 C10_1 H10C_1 109.5 . . ?
H10A_1 C10_1 H10C_1 109.5 . . ?
H10B_1 C10_1 H10C_1 109.5 . . ?
C5_2 C1_2 C2_2 105.8(8) . . ?
C5_2 C1_2 B1_3 131.3(9) . . ?
C2_2 C1_2 B1_3 122.8(7) . . ?
C5_2 C1_2 Fe1_3 68.2(5) . . ?
C2_2 C1_2 Fe1_3 69.0(5) . . ?
B1_3 C1_2 Fe1_3 126.8(5) . . ?
C3_2 C2_2 C1_2 108.9(8) . . ?
C3_2 C2_2 Fe1_3 70.7(6) . . ?
C1_2 C2_2 Fe1_3 70.2(5) . . ?
C3_2 C2_2 H2_2 125.5 . . ?
C1_2 C2_2 H2_2 125.5 . . ?
Fe1_3 C2_2 H2_2 125.1 . . ?
C2_2 C3_2 C4_2 107.6(8) . . ?
C2_2 C3_2 Fe1_3 69.5(5) . . ?
C4_2 C3_2 Fe1_3 69.1(5) . . ?
C2_2 C3_2 H3_2 126.2 . . ?
C4_2 C3_2 H3_2 126.2 . . ?
Fe1_3 C3_2 H3_2 126.7 . . ?
C5_2 C4_2 C3_2 107.2(8) . . ?
C5_2 C4_2 Fe1_3 69.0(5) . . ?
C3_2 C4_2 Fe1_3 69.7(5) . . ?
C5_2 C4_2 H4_2 126.4 . . ?
C3_2 C4_2 H4_2 126.4 . . ?
Fe1_3 C4_2 H4_2 126.4 . . ?
C4_2 C5_2 C1_2 110.4(9) . . ?
C4_2 C5_2 Fe1_3 71.4(5) . . ?
C1_2 C5_2 Fe1_3 71.1(5) . . ?
C4_2 C5_2 H5_2 124.8 . . ?
C1_2 C5_2 H5_2 124.8 . . ?
Fe1_3 C5_2 H5_2 124.2 . . ?
C5_2 Fe1_3 C4_1 131.1(4) . . ?
C5_2 Fe1_3 C5_1 111.4(4) . . ?
C4_1 Fe1_3 C5_1 41.0(4) . . ?
C5_2 Fe1_3 C2_2 68.0(4) . . ?
C4_1 Fe1_3 C2_2 144.2(4) . . ?
C5_1 Fe1_3 C2_2 173.7(4) . . ?
C5_2 Fe1_3 C1_1 120.0(4) . . ?
C4_1 Fe1_3 C1_1 69.3(3) . . ?
C5_1 Fe1_3 C1_1 41.3(4) . . ?
C2_2 Fe1_3 C1_1 133.1(4) . . ?
C5_2 Fe1_3 C4_2 39.6(4) . . ?
C4_1 Fe1_3 C4_2 106.5(3) . . ?
C5_1 Fe1_3 C4_2 115.8(4) . . ?
C2_2 Fe1_3 C4_2 68.1(3) . . ?
C1_1 Fe1_3 C4_2 149.8(5) . . ?
C5_2 Fe1_3 C3_2 67.7(4) . . ?
C4_1 Fe1_3 C3_2 112.4(4) . . ?
C5_1 Fe1_3 C3_2 146.3(4) . . ?
C2_2 Fe1_3 C3_2 39.8(4) . . ?
C1_1 Fe1_3 C3_2 169.0(5) . . ?
C4_2 Fe1_3 C3_2 41.1(4) . . ?
C5_2 Fe1_3 C1_2 40.7(4) . . ?
C4_1 Fe1_3 C1_2 171.7(3) . . ?
C5_1 Fe1_3 C1_2 134.8(4) . . ?
C2_2 Fe1_3 C1_2 40.8(4) . . ?
C1_1 Fe1_3 C1_2 112.1(3) . . ?
C4_2 Fe1_3 C1_2 67.9(3) . . ?
C3_2 Fe1_3 C1_2 67.9(4) . . ?
C5_2 Fe1_3 C3_1 166.9(4) . . ?
C4_1 Fe1_3 C3_1 40.6(3) . . ?
C5_1 Fe1_3 C3_1 68.9(4) . . ?
C2_2 Fe1_3 C3_1 113.2(4) . . ?
C1_1 Fe1_3 C3_1 69.4(4) . . ?
C4_2 Fe1_3 C3_1 127.7(3) . . ?
C3_2 Fe1_3 C3_1 104.4(4) . . ?
C1_2 Fe1_3 C3_1 147.7(4) . . ?
C5_2 Fe1_3 C2_1 152.2(4) . . ?
C4_1 Fe1_3 C2_1 67.4(3) . . ?
C5_1 Fe1_3 C2_1 67.3(4) . . ?
C2_2 Fe1_3 C2_1 110.1(4) . . ?
C1_1 Fe1_3 C2_1 39.9(3) . . ?
C4_2 Fe1_3 C2_1 167.7(4) . . ?
C3_2 Fe1_3 C2_1 129.8(4) . . ?
C1_2 Fe1_3 C2_1 119.3(4) . . ?
C3_1 Fe1_3 C2_1 40.8(4) . . ?
B1_3 N1_3 C1_5 135.1(9) . . ?
B1_3 N1_3 H1_3 112.5 . . ?
C1_5 N1_3 H1_3 112.5 . . ?
N1_3 B1_3 C1_2 117.8(8) . . ?
N1_3 B1_3 C1_4 120.5(7) . . ?
C1_2 B1_3 C1_4 121.5(7) . . ?
C2_4 C1_4 C6_4 119.5(7) . . ?
C2_4 C1_4 B1_3 124.6(7) . . ?
C6_4 C1_4 B1_3 115.8(7) . . ?
C1_4 C2_4 C3_4 121.7(7) . . ?
C1_4 C2_4 C7_4 121.6(7) . . ?
C3_4 C2_4 C7_4 116.7(7) . . ?
C4_4 C3_4 C2_4 118.3(9) . . ?
C4_4 C3_4 H3_4 120.9 . . ?
C2_4 C3_4 H3_4 120.9 . . ?
C5_4 C4_4 C3_4 119.7(8) . . ?
C5_4 C4_4 C8_4 121.0(7) . . ?
C3_4 C4_4 C8_4 119.3(9) . . ?
C4_4 C5_4 C6_4 123.2(7) . . ?
C4_4 C5_4 H5_4 118.4 . . ?
C6_4 C5_4 H5_4 118.4 . . ?
C5_4 C6_4 C1_4 117.6(8) . . ?
C5_4 C6_4 C9_4 121.7(7) . . ?
C1_4 C6_4 C9_4 120.7(8) . . ?
C2_4 C7_4 H7A_4 109.5 . . ?
C2_4 C7_4 H7B_4 109.5 . . ?
H7A_4 C7_4 H7B_4 109.5 . . ?
C2_4 C7_4 H7C_4 109.5 . . ?
H7A_4 C7_4 H7C_4 109.5 . . ?
H7B_4 C7_4 H7C_4 109.5 . . ?
C4_4 C8_4 H8A_4 109.5 . . ?
C4_4 C8_4 H8B_4 109.5 . . ?
H8A_4 C8_4 H8B_4 109.5 . . ?
C4_4 C8_4 H8C_4 109.5 . . ?
H8A_4 C8_4 H8C_4 109.5 . . ?
H8B_4 C8_4 H8C_4 109.5 . . ?
C6_4 C9_4 H9A_4 109.5 . . ?
C6_4 C9_4 H9B_4 109.5 . . ?
H9A_4 C9_4 H9B_4 109.5 . . ?
C6_4 C9_4 H9C_4 109.5 . . ?
H9A_4 C9_4 H9C_4 109.5 . . ?
H9B_4 C9_4 H9C_4 109.5 . . ?
C6_5 C1_5 C2_5 118.3(6) . . ?
C6_5 C1_5 N1_3 123.7(10) . . ?
C2_5 C1_5 N1_3 118.0(10) . . ?
C3_5 C2_5 C1_5 119.4(9) . . ?
C3_5 C2_5 H2_5 120.3 . . ?
C1_5 C2_5 H2_5 120.3 . . ?
C4_5 C3_5 C2_5 121.0(9) . . ?
C4_5 C3_5 H3_5 119.5 . . ?
C2_5 C3_5 H3_5 119.5 . . ?
C3_5 C4_5 C5_5 120.3(6) . . ?
C3_5 C4_5 Br1_5 121.1(8) . . ?
C5_5 C4_5 Br1_5 118.5(8) . . ?
C4_5 C5_5 C6_5 119.0(8) . . ?
C4_5 C5_5 H5_5 120.5 . . ?
C6_5 C5_5 H5_5 120.5 . . ?
C1_5 C6_5 C5_5 121.9(8) . . ?
C1_5 C6_5 H6_5 119.0 . . ?
C5_5 C6_5 H6_5 119.0 . . ?

loop_
_geom_bond_atom_site_label_1
_geom_bond_atom_site_label_2
_geom_bond_distance
_geom_bond_site_symmetry_2
_geom_bond_publ_flag
C1_1 C2_1 1.408(12) . ?
C1_1 C5_1 1.441(15) . ?
C1_1 C6_1 1.494(15) . ?
C1_1 Fe1_3 2.050(9) . ?
C2_1 C3_1 1.446(14) . ?
C2_1 C7_1 1.487(14) . ?
C2_1 Fe1_3 2.079(9) . ?
C3_1 C4_1 1.424(12) . ?
C3_1 C8_1 1.478(13) . ?
C3_1 Fe1_3 2.072(8) . ?
C4_1 C5_1 1.427(13) . ?
C4_1 C9_1 1.518(10) . ?
C4_1 Fe1_3 2.036(7) . ?
C5_1 C10_1 1.471(13) . ?
C5_1 Fe1_3 2.038(10) . ?
C6_1 H6A_1 0.9800 . ?
C6_1 H6B_1 0.9800 . ?
C6_1 H6C_1 0.9800 . ?
C7_1 H7A_1 0.9800 . ?
C7_1 H7B_1 0.9800 . ?
C7_1 H7C_1 0.9800 . ?
C8_1 H8A_1 0.9800 . ?
C8_1 H8B_1 0.9800 . ?
C8_1 H8C_1 0.9800 . ?
C9_1 H9A_1 0.9800 . ?
C9_1 H9B_1 0.9800 . ?
C9_1 H9C_1 0.9800 . ?
C10_1 H10A_1 0.9800 . ?
C10_1 H10B_1 0.9800 . ?
C10_1 H10C_1 0.9800 . ?
C1_2 C5_2 1.419(13) . ?
C1_2 C2_2 1.430(14) . ?
C1_2 B1_3 1.562(12) . ?
C1_2 Fe1_3 2.059(7) . ?
C2_2 C3_2 1.395(14) . ?
C2_2 Fe1_3 2.043(8) . ?
C2_2 H2_2 0.9500 . ?
C3_2 C4_2 1.443(14) . ?
C3_2 Fe1_3 2.058(9) . ?
C3_2 H3_2 0.9500 . ?
C4_2 C5_2 1.378(13) . ?
C4_2 Fe1_3 2.050(6) . ?
C4_2 H4_2 0.9500 . ?
C5_2 Fe1_3 2.020(9) . ?
C5_2 H5_2 0.9500 . ?
N1_3 B1_3 1.376(11) . ?
N1_3 C1_5 1.414(7) . ?
N1_3 H1_3 0.8800 . ?
B1_3 C1_4 1.598(12) . ?
C1_4 C2_4 1.394(11) . ?
C1_4 C6_4 1.425(10) . ?
C2_4 C3_4 1.436(12) . ?
C2_4 C7_4 1.523(10) . ?
C3_4 C4_4 1.401(9) . ?
C3_4 H3_4 0.9500 . ?
C4_4 C5_4 1.385(13) . ?
C4_4 C8_4 1.490(11) . ?
C5_4 C6_4 1.413(12) . ?
C5_4 H5_4 0.9500 . ?
C6_4 C9_4 1.522(16) . ?
C7_4 H7A_4 0.9800 . ?
C7_4 H7B_4 0.9800 . ?
C7_4 H7C_4 0.9800 . ?
C8_4 H8A_4 0.9800 . ?
C8_4 H8B_4 0.9800 . ?
C8_4 H8C_4 0.9800 . ?
C9_4 H9A_4 0.9800 . ?
C9_4 H9B_4 0.9800 . ?
C9_4 H9C_4 0.9800 . ?
C1_5 C6_5 1.349(15) . ?
C1_5 C2_5 1.411(14) . ?
C2_5 C3_5 1.386(14) . ?
C2_5 H2_5 0.9500 . ?
C3_5 C4_5 1.348(15) . ?
C3_5 H3_5 0.9500 . ?
Br1_5 C4_5 1.908(5) . ?
C4_5 C5_5 1.376(14) . ?
C5_5 C6_5 1.395(14) . ?
C5_5 H5_5 0.9500 . ?
C6_5 H6_5 0.9500 . ?

loop_
_geom_torsion_atom_site_label_1
_geom_torsion_atom_site_label_2
_geom_torsion_atom_site_label_3
_geom_torsion_atom_site_label_4
_geom_torsion
_geom_torsion_site_symmetry_1
_geom_torsion_site_symmetry_2
_geom_torsion_site_symmetry_3
_geom_torsion_site_symmetry_4
_geom_torsion_publ_flag
C5_1 C1_1 C2_1 C3_1 3.5(13) . . . . ?
C6_1 C1_1 C2_1 C3_1 173.7(8) . . . . ?
Fe1_3 C1_1 C2_1 C3_1 -56.7(7) . . . . ?
C5_1 C1_1 C2_1 C7_1 -176.0(8) . . . . ?
C6_1 C1_1 C2_1 C7_1 -6(2) . . . . ?
Fe1_3 C1_1 C2_1 C7_1 123.7(11) . . . . ?
C5_1 C1_1 C2_1 Fe1_3 60.3(7) . . . . ?
C6_1 C1_1 C2_1 Fe1_3 -129.6(11) . . . . ?
C1_1 C2_1 C3_1 C4_1 -2.9(12) . . . . ?
C7_1 C2_1 C3_1 C4_1 176.6(8) . . . . ?
Fe1_3 C2_1 C3_1 C4_1 -59.4(5) . . . . ?
C1_1 C2_1 C3_1 C8_1 179.1(9) . . . . ?
C7_1 C2_1 C3_1 C8_1 -1.3(15) . . . . ?
Fe1_3 C2_1 C3_1 C8_1 122.6(9) . . . . ?
C1_1 C2_1 C3_1 Fe1_3 56.5(8) . . . . ?
C7_1 C2_1 C3_1 Fe1_3 -123.9(9) . . . . ?
C2_1 C3_1 C4_1 C5_1 1.1(8) . . . . ?
C8_1 C3_1 C4_1 C5_1 179.1(10) . . . . ?
Fe1_3 C3_1 C4_1 C5_1 -59.3(5) . . . . ?
C2_1 C3_1 C4_1 C9_1 -177.3(7) . . . . ?
C8_1 C3_1 C4_1 C9_1 0.6(13) . . . . ?
Fe1_3 C3_1 C4_1 C9_1 122.3(7) . . . . ?
C2_1 C3_1 C4_1 Fe1_3 60.4(6) . . . . ?
C8_1 C3_1 C4_1 Fe1_3 -121.6(9) . . . . ?
C3_1 C4_1 C5_1 C1_1 1.0(8) . . . . ?
C9_1 C4_1 C5_1 C1_1 179.4(7) . . . . ?
Fe1_3 C4_1 C5_1 C1_1 -59.2(6) . . . . ?
C3_1 C4_1 C5_1 C10_1 -176.8(11) . . . . ?
C9_1 C4_1 C5_1 C10_1 1.6(15) . . . . ?
Fe1_3 C4_1 C5_1 C10_1 123.0(10) . . . . ?
C3_1 C4_1 C5_1 Fe1_3 60.2(5) . . . . ?
C9_1 C4_1 C5_1 Fe1_3 -121.4(7) . . . . ?
C2_1 C1_1 C5_1 C4_1 -2.8(12) . . . . ?
C6_1 C1_1 C5_1 C4_1 -172.7(9) . . . . ?
Fe1_3 C1_1 C5_1 C4_1 59.0(6) . . . . ?
C2_1 C1_1 C5_1 C10_1 175.1(10) . . . . ?
C6_1 C1_1 C5_1 C10_1 5.2(16) . . . . ?
Fe1_3 C1_1 C5_1 C10_1 -123.2(10) . . . . ?
C2_1 C1_1 C5_1 Fe1_3 -61.7(8) . . . . ?
C6_1 C1_1 C5_1 Fe1_3 128.3(11) . . . . ?
C5_2 C1_2 C2_2 C3_2 1.9(11) . . . . ?
B1_3 C1_2 C2_2 C3_2 -178.6(7) . . . . ?
Fe1_3 C1_2 C2_2 C3_2 60.4(7) . . . . ?
C5_2 C1_2 C2_2 Fe1_3 -58.4(6) . . . . ?
B1_3 C1_2 C2_2 Fe1_3 121.1(7) . . . . ?
C1_2 C2_2 C3_2 C4_2 -1.2(11) . . . . ?
Fe1_3 C2_2 C3_2 C4_2 58.8(6) . . . . ?
C1_2 C2_2 C3_2 Fe1_3 -60.1(6) . . . . ?
C2_2 C3_2 C4_2 C5_2 0.0(9) . . . . ?
Fe1_3 C3_2 C4_2 C5_2 59.1(5) . . . . ?
C2_2 C3_2 C4_2 Fe1_3 -59.1(7) . . . . ?
C3_2 C4_2 C5_2 C1_2 1.2(9) . . . . ?
Fe1_3 C4_2 C5_2 C1_2 60.8(6) . . . . ?
C3_2 C4_2 C5_2 Fe1_3 -59.5(5) . . . . ?
C2_2 C1_2 C5_2 C4_2 -2.0(10) . . . . ?
B1_3 C1_2 C5_2 C4_2 178.6(7) . . . . ?
Fe1_3 C1_2 C5_2 C4_2 -60.9(6) . . . . ?
C2_2 C1_2 C5_2 Fe1_3 59.0(6) . . . . ?
B1_3 C1_2 C5_2 Fe1_3 -120.5(8) . . . . ?
C1_5 N1_3 B1_3 C1_2 176.8(8) . . . . ?
C1_5 N1_3 B1_3 C1_4 2.4(14) . . . . ?
C5_2 C1_2 B1_3 N1_3 144.0(9) . . . . ?
C2_2 C1_2 B1_3 N1_3 -35.4(11) . . . . ?
Fe1_3 C1_2 B1_3 N1_3 51.8(11) . . . . ?
C5_2 C1_2 B1_3 C1_4 -41.6(12) . . . . ?
C2_2 C1_2 B1_3 C1_4 139.0(9) . . . . ?
Fe1_3 C1_2 B1_3 C1_4 -133.9(7) . . . . ?
N1_3 B1_3 C1_4 C2_4 -98.9(9) . . . . ?
C1_2 B1_3 C1_4 C2_4 86.9(10) . . . . ?
N1_3 B1_3 C1_4 C6_4 84.1(9) . . . . ?
C1_2 B1_3 C1_4 C6_4 -90.1(9) . . . . ?
C6_4 C1_4 C2_4 C3_4 -0.1(11) . . . . ?
B1_3 C1_4 C2_4 C3_4 -176.9(6) . . . . ?
C6_4 C1_4 C2_4 C7_4 -179.9(7) . . . . ?
B1_3 C1_4 C2_4 C7_4 3.2(11) . . . . ?
C1_4 C2_4 C3_4 C4_4 0.3(10) . . . . ?
C7_4 C2_4 C3_4 C4_4 -179.8(6) . . . . ?
C2_4 C3_4 C4_4 C5_4 -1.1(9) . . . . ?
C2_4 C3_4 C4_4 C8_4 179.7(6) . . . . ?
C3_4 C4_4 C5_4 C6_4 1.8(11) . . . . ?
C8_4 C4_4 C5_4 C6_4 -179.1(8) . . . . ?
C4_4 C5_4 C6_4 C1_4 -1.5(12) . . . . ?
C4_4 C5_4 C6_4 C9_4 177.0(7) . . . . ?
C2_4 C1_4 C6_4 C5_4 0.6(11) . . . . ?
B1_3 C1_4 C6_4 C5_4 177.8(7) . . . . ?
C2_4 C1_4 C6_4 C9_4 -177.9(7) . . . . ?
B1_3 C1_4 C6_4 C9_4 -0.8(10) . . . . ?
B1_3 N1_3 C1_5 C6_5 24.6(14) . . . . ?
B1_3 N1_3 C1_5 C2_5 -154.1(10) . . . . ?
C6_5 C1_5 C2_5 C3_5 2.7(15) . . . . ?
N1_3 C1_5 C2_5 C3_5 -178.6(9) . . . . ?
C1_5 C2_5 C3_5 C4_5 -0.6(18) . . . . ?
C2_5 C3_5 C4_5 C5_5 -0.9(16) . . . . ?
C2_5 C3_5 C4_5 Br1_5 -178.3(9) . . . . ?
C3_5 C4_5 C5_5 C6_5 0.3(14) . . . . ?
Br1_5 C4_5 C5_5 C6_5 177.8(7) . . . . ?
C2_5 C1_5 C6_5 C5_5 -3.4(14) . . . . ?
N1_3 C1_5 C6_5 C5_5 178.0(8) . . . . ?
C4_5 C5_5 C6_5 C1_5 1.9(15) . . . . ?
